data_7152609
loop_
_publ_author_name
'Swenson, Andrew K.'
'Higgins, Kate E.'
'Brewer, Matthew G.'
'Brennessel, William W.'
'Coleman, Michael G.'

_publ_section_title
;
 Highly selective synthesis of tetra-substituted furans and cyclopropenes:
 copper(i)-catalyzed formal cycloadditions of internal aryl alkynes and
 diazoacetates.
;
_journal_issue 37
_journal_name_full 'Organic &amp; biomolecular chemistry'
_journal_page_first 7483
_journal_page_last 7486
_journal_paper_doi 10.1039/c2ob26295a
_journal_volume 10
_journal_year 2012
_chemical_formula_moiety 'C21 H30 O5 Si'
_chemical_formula_sum 'C21 H30 O5 Si'
_chemical_formula_weight 390.54
_chemical_name_common ritmc06
_chemical_name_systematic
;
?
;
_space_group_IT_number 15
_symmetry_cell_setting monoclinic
_symmetry_space_group_name_Hall '-C 2yc'
_symmetry_space_group_name_H-M 'C 1 2/c 1'
_atom_sites_solution_hydrogens geom
_atom_sites_solution_primary direct
_atom_sites_solution_secondary difmap
_audit_creation_method SHELXL-97
_cell_angle_alpha 90.00
_cell_angle_beta 99.779(2)
_cell_angle_gamma 90.00
_cell_formula_units_Z 8
_cell_length_a 23.271(3)
_cell_length_b 7.4790(11)
_cell_length_c 25.546(4)
_cell_measurement_reflns_used 3107
_cell_measurement_temperature 223(2)
_cell_measurement_theta_max 21.01
_cell_measurement_theta_min 2.19
_cell_volume 4381.5(11)
_computing_cell_refinement 'SAINT (Bruker, 2009)'
_computing_data_collection 'APEX2 (Bruker, 2011)'
_computing_data_reduction 'SAINT (Bruker, 2009)'
_computing_molecular_graphics 'SHELXTL (Sheldrick, 2008)'
_computing_publication_material 'SHELXTL (Sheldrick, 2008)'
_computing_structure_refinement 'SHELXL-97 (Sheldrick, 2008)'
_computing_structure_solution 'SIR97 (Altomare et al., 1999)'
_diffrn_ambient_temperature 223(2)
_diffrn_measured_fraction_theta_full 1.000
_diffrn_measured_fraction_theta_max 1.000
_diffrn_measurement_device_type 'Bruker SMART APEX II CCD Platform'
_diffrn_measurement_method 'area detector, \w scans per \f'
_diffrn_radiation_monochromator graphite
_diffrn_radiation_source 'fine-focus sealed tube'
_diffrn_radiation_type MoK\a
_diffrn_radiation_wavelength 0.71073
_diffrn_reflns_av_R_equivalents 0.0883
_diffrn_reflns_av_sigmaI/netI 0.0578
_diffrn_reflns_limit_h_max 27
_diffrn_reflns_limit_h_min -27
_diffrn_reflns_limit_k_max 8
_diffrn_reflns_limit_k_min -8
_diffrn_reflns_limit_l_max 30
_diffrn_reflns_limit_l_min -30
_diffrn_reflns_number 22446
_diffrn_reflns_theta_full 25.03
_diffrn_reflns_theta_max 25.03
_diffrn_reflns_theta_min 1.78
_diffrn_standards_number 0
_exptl_absorpt_coefficient_mu 0.134
_exptl_absorpt_correction_T_max 0.9867
_exptl_absorpt_correction_T_min 0.9660
_exptl_absorpt_correction_type multi-scan
_exptl_absorpt_process_details 'SADABS (Sheldrick, 2008)'
_exptl_crystal_colour colorless
_exptl_crystal_density_diffrn 1.184
_exptl_crystal_density_method 'not measured'
_exptl_crystal_description rod
_exptl_crystal_F_000 1680
_exptl_crystal_size_max 0.26
_exptl_crystal_size_mid 0.14
_exptl_crystal_size_min 0.10
_refine_diff_density_max 0.231
_refine_diff_density_min -0.186
_refine_diff_density_rms 0.045
_refine_ls_extinction_method none
_refine_ls_goodness_of_fit_ref 1.000
_refine_ls_hydrogen_treatment constr
_refine_ls_matrix_type full
_refine_ls_number_parameters 252
_refine_ls_number_reflns 3874
_refine_ls_number_restraints 0
_refine_ls_restrained_S_all 1.000
_refine_ls_R_factor_all 0.1073
_refine_ls_R_factor_gt 0.0516
_refine_ls_shift/su_max 0.002
_refine_ls_shift/su_mean 0.000
_refine_ls_structure_factor_coef Fsqd
_refine_ls_weighting_details 'calc w=1/[\s^2^(Fo^2^)+(0.0600P)^2^+2.0113P] where P=(Fo^2^+2Fc^2^)/3'
_refine_ls_weighting_scheme calc
_refine_ls_wR_factor_gt 0.1164
_refine_ls_wR_factor_ref 0.1425
_reflns_number_gt 2220
_reflns_number_total 3874
_reflns_threshold_expression >2sigma(I)
_cod_data_source_file c2ob26295a.txt
_cod_data_source_block ritmc06
_cod_database_code 7152609

loop_
_symmetry_equiv_pos_as_xyz
'x, y, z'
'-x, y, -z+1/2'
'x+1/2, y+1/2, z'
'-x+1/2, y+1/2, -z+1/2'
'-x, -y, -z'
'x, -y, z-1/2'
'-x+1/2, -y+1/2, -z'
'x+1/2, -y+1/2, z-1/2'

loop_
_atom_site_label
_atom_site_type_symbol
_atom_site_fract_x
_atom_site_fract_y
_atom_site_fract_z
_atom_site_U_iso_or_equiv
_atom_site_adp_type
_atom_site_occupancy
_atom_site_symmetry_multiplicity
_atom_site_calc_flag
_atom_site_refinement_flags
Si1 Si 0.56420(3) 0.23993(11) 0.61842(4) 0.0498(3) Uani 1 1 d .
O1 O 0.80800(8) 0.2079(3) 0.73788(8) 0.0497(5) Uani 1 1 d .
O2 O 0.73157(11) 0.0747(4) 0.56567(9) 0.0836(8) Uani 1 1 d .
O3 O 0.82615(10) 0.1353(3) 0.58111(9) 0.0726(7) Uani 1 1 d .
O4 O 0.63321(8) 0.2377(3) 0.64456(8) 0.0540(6) Uani 1 1 d .
O5 O 0.64043(11) 0.1845(4) 0.91155(10) 0.0827(8) Uani 1 1 d .
C1 C 0.82374(13) 0.1956(4) 0.68924(13) 0.0510(8) Uani 1 1 d .
C2 C 0.77645(12) 0.1481(4) 0.65294(12) 0.0480(7) Uani 1 1 d .
C3 C 0.72817(12) 0.1315(4) 0.68099(12) 0.0459(7) Uani 1 1 d .
C4 C 0.74934(12) 0.1697(4) 0.73232(12) 0.0459(7) Uani 1 1 d .
C5 C 0.88566(13) 0.2361(5) 0.68803(14) 0.0655(9) Uani 1 1 d .
H5A H 0.9000 0.3206 0.7160 0.098 Uiso 1 1 calc R
H5B H 0.8893 0.2874 0.6539 0.098 Uiso 1 1 calc R
H5C H 0.9083 0.1268 0.6934 0.098 Uiso 1 1 calc R
C6 C 0.77441(15) 0.1150(4) 0.59655(13) 0.0561(8) Uani 1 1 d .
C7 C 0.82827(17) 0.0984(6) 0.52608(14) 0.0836(12) Uani 1 1 d .
H7A H 0.8684 0.1034 0.5203 0.125 Uiso 1 1 calc R
H7B H 0.8053 0.1869 0.5039 0.125 Uiso 1 1 calc R
H7C H 0.8125 -0.0198 0.5170 0.125 Uiso 1 1 calc R
C8 C 0.66715(12) 0.0799(4) 0.65937(12) 0.0506(8) Uani 1 1 d .
H8A H 0.6664 0.0027 0.6283 0.061 Uiso 1 1 calc R
H8B H 0.6505 0.0132 0.6862 0.061 Uiso 1 1 calc R
C9 C 0.55285(18) 0.1378(6) 0.55141(15) 0.0901(13) Uani 1 1 d .
H9A H 0.5604 0.0104 0.5546 0.135 Uiso 1 1 calc R
H9B H 0.5793 0.1920 0.5305 0.135 Uiso 1 1 calc R
H9C H 0.5129 0.1576 0.5341 0.135 Uiso 1 1 calc R
C10 C 0.52166(16) 0.1139(5) 0.66087(18) 0.0923(13) Uani 1 1 d .
H10A H 0.5287 0.1635 0.6965 0.138 Uiso 1 1 calc R
H10B H 0.5335 -0.0106 0.6622 0.138 Uiso 1 1 calc R
H10C H 0.4805 0.1225 0.6463 0.138 Uiso 1 1 calc R
C11 C 0.54467(13) 0.4822(4) 0.61511(12) 0.0525(8) Uani 1 1 d .
C12 C 0.58441(15) 0.5819(5) 0.58290(15) 0.0799(11) Uani 1 1 d .
H12A H 0.5744 0.7079 0.5813 0.120 Uiso 1 1 calc R
H12B H 0.5793 0.5333 0.5472 0.120 Uiso 1 1 calc R
H12C H 0.6247 0.5677 0.5998 0.120 Uiso 1 1 calc R
C13 C 0.48144(14) 0.5074(5) 0.58787(15) 0.0738(10) Uani 1 1 d .
H13A H 0.4720 0.6339 0.5862 0.111 Uiso 1 1 calc R
H13B H 0.4557 0.4455 0.6080 0.111 Uiso 1 1 calc R
H13C H 0.4765 0.4590 0.5522 0.111 Uiso 1 1 calc R
C14 C 0.55252(17) 0.5584(5) 0.67107(14) 0.0848(12) Uani 1 1 d .
H14A H 0.5421 0.6841 0.6694 0.127 Uiso 1 1 calc R
H14B H 0.5929 0.5453 0.6880 0.127 Uiso 1 1 calc R
H14C H 0.5276 0.4945 0.6915 0.127 Uiso 1 1 calc R
C15 C 0.72344(12) 0.1749(4) 0.77989(12) 0.0467(7) Uani 1 1 d .
C16 C 0.66683(13) 0.2389(4) 0.77811(13) 0.0551(8) Uani 1 1 d .
H16A H 0.6461 0.2821 0.7458 0.066 Uiso 1 1 calc R
C17 C 0.64087(14) 0.2403(5) 0.82183(14) 0.0621(9) Uani 1 1 d .
H17A H 0.6026 0.2837 0.8195 0.075 Uiso 1 1 calc R
C18 C 0.67051(15) 0.1784(4) 0.86941(14) 0.0582(9) Uani 1 1 d .
C19 C 0.72694(15) 0.1177(4) 0.87327(13) 0.0636(9) Uani 1 1 d .
H19A H 0.7477 0.0780 0.9060 0.076 Uiso 1 1 calc R
C20 C 0.75283(14) 0.1160(4) 0.82815(13) 0.0574(8) Uani 1 1 d .
H20A H 0.7912 0.0737 0.8306 0.069 Uiso 1 1 calc R
C21 C 0.6670(2) 0.1061(6) 0.95963(15) 0.1020(15) Uani 1 1 d .
H21A H 0.6405 0.1120 0.9851 0.153 Uiso 1 1 calc R
H21B H 0.7026 0.1700 0.9734 0.153 Uiso 1 1 calc R
H21C H 0.6761 -0.0179 0.9535 0.153 Uiso 1 1 calc R

loop_
_atom_site_aniso_label
_atom_site_aniso_U_11
_atom_site_aniso_U_22
_atom_site_aniso_U_33
_atom_site_aniso_U_23
_atom_site_aniso_U_13
_atom_site_aniso_U_12
Si1 0.0388(5) 0.0448(5) 0.0626(6) -0.0023(4) -0.0002(4) 0.0016(4)
O1 0.0385(11) 0.0522(13) 0.0563(13) 0.0008(10) 0.0022(9) 0.0042(9)
O2 0.0674(16) 0.125(2) 0.0542(15) -0.0003(14) -0.0017(13) 0.0011(15)
O3 0.0609(15) 0.0968(19) 0.0622(15) 0.0008(13) 0.0160(12) 0.0135(14)
O4 0.0408(11) 0.0420(12) 0.0739(14) 0.0038(10) -0.0057(10) 0.0102(10)
O5 0.0871(18) 0.090(2) 0.0744(18) 0.0069(14) 0.0246(15) 0.0056(14)
C1 0.0451(18) 0.0496(19) 0.058(2) 0.0060(15) 0.0079(16) 0.0096(14)
C2 0.0443(18) 0.0447(18) 0.0529(19) 0.0040(15) 0.0027(15) 0.0116(14)
C3 0.0423(17) 0.0386(17) 0.0543(19) 0.0039(14) 0.0012(15) 0.0096(13)
C4 0.0384(16) 0.0393(17) 0.058(2) 0.0042(14) 0.0028(15) 0.0070(13)
C5 0.0437(18) 0.077(2) 0.075(2) 0.0063(19) 0.0096(16) 0.0026(17)
C6 0.055(2) 0.053(2) 0.057(2) 0.0088(16) 0.0030(18) 0.0170(16)
C7 0.087(3) 0.105(3) 0.063(2) 0.005(2) 0.023(2) 0.022(2)
C8 0.0433(17) 0.0411(17) 0.064(2) -0.0010(15) -0.0022(14) 0.0073(14)
C9 0.097(3) 0.079(3) 0.085(3) -0.025(2) -0.013(2) 0.011(2)
C10 0.066(3) 0.076(3) 0.139(4) 0.030(3) 0.031(2) 0.008(2)
C11 0.0465(18) 0.0495(19) 0.058(2) 0.0007(15) -0.0009(15) 0.0103(15)
C12 0.069(2) 0.065(2) 0.101(3) 0.022(2) 0.001(2) -0.0022(19)
C13 0.056(2) 0.071(2) 0.089(3) 0.011(2) -0.0020(18) 0.0211(19)
C14 0.104(3) 0.061(2) 0.083(3) -0.018(2) -0.004(2) 0.027(2)
C15 0.0468(18) 0.0378(17) 0.0540(19) -0.0029(14) 0.0046(15) 0.0003(13)
C16 0.0494(18) 0.0516(19) 0.062(2) -0.0001(16) 0.0043(16) 0.0030(16)
C17 0.0536(19) 0.066(2) 0.067(2) 0.0020(18) 0.0081(18) 0.0058(18)
C18 0.062(2) 0.050(2) 0.067(2) -0.0003(16) 0.0218(19) -0.0031(17)
C19 0.075(2) 0.056(2) 0.056(2) 0.0056(17) -0.0020(18) 0.0046(18)
C20 0.055(2) 0.055(2) 0.060(2) -0.0003(17) 0.0024(17) 0.0061(16)
C21 0.148(4) 0.089(3) 0.071(3) 0.021(2) 0.022(3) 0.020(3)

loop_
_atom_type_symbol
_atom_type_description
_atom_type_scat_dispersion_real
_atom_type_scat_dispersion_imag
_atom_type_scat_source
C C 0.0033 0.0016 'International Tables Vol C Tables 4.2.6.8 and 6.1.1.4'
H H 0.0000 0.0000 'International Tables Vol C Tables 4.2.6.8 and 6.1.1.4'
O O 0.0106 0.0060 'International Tables Vol C Tables 4.2.6.8 and 6.1.1.4'
Si Si 0.0817 0.0704 'International Tables Vol C Tables 4.2.6.8 and 6.1.1.4'

loop_
_geom_angle_atom_site_label_1
_geom_angle_atom_site_label_2
_geom_angle_atom_site_label_3
_geom_angle
O4 Si1 C10 110.07(15)
O4 Si1 C9 110.50(15)
C10 Si1 C9 109.0(2)
O4 Si1 C11 104.10(12)
C10 Si1 C11 111.81(16)
C9 Si1 C11 111.29(17)
C1 O1 C4 108.0(2)
C6 O3 C7 116.6(3)
C8 O4 Si1 125.16(18)
C18 O5 C21 117.5(3)
O1 C1 C2 109.2(3)
O1 C1 C5 114.9(3)
C2 C1 C5 135.9(3)
C1 C2 C3 107.0(3)
C1 C2 C6 127.3(3)
C3 C2 C6 125.6(3)
C4 C3 C2 106.2(3)
C4 C3 C8 125.7(3)
C2 C3 C8 128.0(3)
C3 C4 O1 109.6(3)
C3 C4 C15 133.3(3)
O1 C4 C15 117.1(3)
C1 C5 H5A 109.5
C1 C5 H5B 109.5
H5A C5 H5B 109.5
C1 C5 H5C 109.5
H5A C5 H5C 109.5
H5B C5 H5C 109.5
O2 C6 O3 121.6(3)
O2 C6 C2 125.3(3)
O3 C6 C2 113.1(3)
O3 C7 H7A 109.5
O3 C7 H7B 109.5
H7A C7 H7B 109.5
O3 C7 H7C 109.5
H7A C7 H7C 109.5
H7B C7 H7C 109.5
O4 C8 C3 109.5(2)
O4 C8 H8A 109.8
C3 C8 H8A 109.8
O4 C8 H8B 109.8
C3 C8 H8B 109.8
H8A C8 H8B 108.2
Si1 C9 H9A 109.5
Si1 C9 H9B 109.5
H9A C9 H9B 109.5
Si1 C9 H9C 109.5
H9A C9 H9C 109.5
H9B C9 H9C 109.5
Si1 C10 H10A 109.5
Si1 C10 H10B 109.5
H10A C10 H10B 109.5
Si1 C10 H10C 109.5
H10A C10 H10C 109.5
H10B C10 H10C 109.5
C14 C11 C13 109.5(3)
C14 C11 C12 109.6(3)
C13 C11 C12 108.5(3)
C14 C11 Si1 109.4(2)
C13 C11 Si1 110.4(2)
C12 C11 Si1 109.4(2)
C11 C12 H12A 109.5
C11 C12 H12B 109.5
H12A C12 H12B 109.5
C11 C12 H12C 109.5
H12A C12 H12C 109.5
H12B C12 H12C 109.5
C11 C13 H13A 109.5
C11 C13 H13B 109.5
H13A C13 H13B 109.5
C11 C13 H13C 109.5
H13A C13 H13C 109.5
H13B C13 H13C 109.5
C11 C14 H14A 109.5
C11 C14 H14B 109.5
H14A C14 H14B 109.5
C11 C14 H14C 109.5
H14A C14 H14C 109.5
H14B C14 H14C 109.5
C20 C15 C16 117.5(3)
C20 C15 C4 122.0(3)
C16 C15 C4 120.5(3)
C17 C16 C15 121.7(3)
C17 C16 H16A 119.1
C15 C16 H16A 119.1
C16 C17 C18 120.0(3)
C16 C17 H17A 120.0
C18 C17 H17A 120.0
C17 C18 C19 120.3(3)
C17 C18 O5 115.8(3)
C19 C18 O5 124.0(3)
C18 C19 C20 119.1(3)
C18 C19 H19A 120.4
C20 C19 H19A 120.4
C15 C20 C19 121.4(3)
C15 C20 H20A 119.3
C19 C20 H20A 119.3
O5 C21 H21A 109.5
O5 C21 H21B 109.5
H21A C21 H21B 109.5
O5 C21 H21C 109.5
H21A C21 H21C 109.5
H21B C21 H21C 109.5

loop_
_geom_bond_atom_site_label_1
_geom_bond_atom_site_label_2
_geom_bond_distance
Si1 O4 1.6312(19)
Si1 C10 1.846(4)
Si1 C9 1.852(4)
Si1 C11 1.866(3)
O1 C1 1.357(3)
O1 C4 1.378(3)
O2 C6 1.200(4)
O3 C6 1.338(4)
O3 C7 1.442(4)
O4 C8 1.435(3)
O5 C18 1.381(4)
O5 C21 1.406(4)
C1 C2 1.360(4)
C1 C5 1.478(4)
C2 C3 1.437(4)
C2 C6 1.454(4)
C3 C4 1.351(4)
C3 C8 1.485(4)
C4 C15 1.446(4)
C5 H5A 0.9700
C5 H5B 0.9700
C5 H5C 0.9700
C7 H7A 0.9700
C7 H7B 0.9700
C7 H7C 0.9700
C8 H8A 0.9800
C8 H8B 0.9800
C9 H9A 0.9700
C9 H9B 0.9700
C9 H9C 0.9700
C10 H10A 0.9700
C10 H10B 0.9700
C10 H10C 0.9700
C11 C14 1.521(4)
C11 C13 1.529(4)
C11 C12 1.532(4)
C12 H12A 0.9700
C12 H12B 0.9700
C12 H12C 0.9700
C13 H13A 0.9700
C13 H13B 0.9700
C13 H13C 0.9700
C14 H14A 0.9700
C14 H14B 0.9700
C14 H14C 0.9700
C15 C20 1.377(4)
C15 C16 1.395(4)
C16 C17 1.357(4)
C16 H16A 0.9400
C17 C18 1.372(4)
C17 H17A 0.9400
C18 C19 1.377(4)
C19 C20 1.388(4)
C19 H19A 0.9400
C20 H20A 0.9400
C21 H21A 0.9700
C21 H21B 0.9700
C21 H21C 0.9700

loop_
_geom_torsion_atom_site_label_1
_geom_torsion_atom_site_label_2
_geom_torsion_atom_site_label_3
_geom_torsion_atom_site_label_4
_geom_torsion
C10 Si1 O4 C8 54.5(3)
C9 Si1 O4 C8 -66.0(3)
C11 Si1 O4 C8 174.4(2)
C4 O1 C1 C2 -0.8(3)
C4 O1 C1 C5 178.9(2)
O1 C1 C2 C3 0.5(3)
C5 C1 C2 C3 -179.1(3)
O1 C1 C2 C6 -178.0(3)
C5 C1 C2 C6 2.4(6)
C1 C2 C3 C4 -0.1(3)
C6 C2 C3 C4 178.5(3)
C1 C2 C3 C8 -179.1(3)
C6 C2 C3 C8 -0.5(5)
C2 C3 C4 O1 -0.4(3)
C8 C3 C4 O1 178.6(2)
C2 C3 C4 C15 -179.3(3)
C8 C3 C4 C15 -0.3(5)
C1 O1 C4 C3 0.7(3)
C1 O1 C4 C15 179.8(2)
C7 O3 C6 O2 -2.8(5)
C7 O3 C6 C2 177.8(3)
C1 C2 C6 O2 -179.3(3)
C3 C2 C6 O2 2.5(5)
C1 C2 C6 O3 0.1(5)
C3 C2 C6 O3 -178.1(3)
Si1 O4 C8 C3 179.16(19)
C4 C3 C8 O4 88.6(3)
C2 C3 C8 O4 -92.6(3)
O4 Si1 C11 C14 -63.0(3)
C10 Si1 C11 C14 55.7(3)
C9 Si1 C11 C14 177.9(3)
O4 Si1 C11 C13 176.4(2)
C10 Si1 C11 C13 -64.9(3)
C9 Si1 C11 C13 57.3(3)
O4 Si1 C11 C12 57.0(2)
C10 Si1 C11 C12 175.8(2)
C9 Si1 C11 C12 -62.0(3)
C3 C4 C15 C20 141.4(3)
O1 C4 C15 C20 -37.5(4)
C3 C4 C15 C16 -37.9(5)
O1 C4 C15 C16 143.2(3)
C20 C15 C16 C17 -1.3(5)
C4 C15 C16 C17 178.1(3)
C15 C16 C17 C18 0.3(5)
C16 C17 C18 C19 1.2(5)
C16 C17 C18 O5 -179.7(3)
C21 O5 C18 C17 173.8(3)
C21 O5 C18 C19 -7.1(5)
C17 C18 C19 C20 -1.6(5)
O5 C18 C19 C20 179.4(3)
C16 C15 C20 C19 0.9(5)
C4 C15 C20 C19 -178.5(3)
C18 C19 C20 C15 0.5(5)
